data_1555100
loop_
_publ_author_name
'Zhang, Xue'
'Feng, Chengjie'
'Jiang, Tao'
'Li, Yifei'
'Pan, Ling'
'Xu, Xianxiu'

_publ_section_title
;
 Expedient and Divergent Tandem One-Pot Synthesis of Benz[e]indole and
 Spiro[indene-1,3'-pyrrole] Derivatives from Alkyne-Tethered
 Chalcones/Cinnamates and TosMIC.
;
_journal_issue 14
_journal_name_full 'Organic letters'
_journal_page_first 3576
_journal_page_last 3579
_journal_paper_doi 10.1021/acs.orglett.5b01676
_journal_volume 17
_journal_year 2015
_chemical_formula_moiety 'C21 H15 Cl I N O2'
_chemical_formula_sum 'C21 H15 Cl I N O2'
_chemical_formula_weight 475.69
_space_group_IT_number 14
_space_group_name_Hall '-P 2yn'
_space_group_name_H-M_alt 'P 1 21/n 1'
_symmetry_cell_setting monoclinic
_symmetry_space_group_name_H-M 'P 1 21/n 1'
_atom_sites_solution_hydrogens geom
_atom_sites_solution_primary direct
_atom_sites_solution_secondary difmap
_audit_creation_method SHELXL-97
_cell_angle_alpha 90.00
_cell_angle_beta 110.380(3)
_cell_angle_gamma 90.00
_cell_formula_units_Z 4
_cell_length_a 11.057(3)
_cell_length_b 13.631(3)
_cell_length_c 13.716(3)
_cell_measurement_temperature 293(2)
_cell_volume 1937.8(8)
_computing_structure_refinement 'SHELXL-97 (Sheldrick, 1997)'
_diffrn_ambient_temperature 293(2)
_diffrn_measured_fraction_theta_full 0.999
_diffrn_measured_fraction_theta_max 0.993
_diffrn_measurement_device_type 'Bruker APEX-II CCD'
_diffrn_radiation_monochromator graphite
_diffrn_radiation_source 'fine-focus sealed tube'
_diffrn_radiation_type MoK\a
_diffrn_radiation_wavelength 0.71069
_diffrn_reflns_av_R_equivalents 0.0487
_diffrn_reflns_av_sigmaI/netI 0.0582
_diffrn_reflns_limit_h_max 11
_diffrn_reflns_limit_h_min -14
_diffrn_reflns_limit_k_max 17
_diffrn_reflns_limit_k_min -15
_diffrn_reflns_limit_l_max 18
_diffrn_reflns_limit_l_min -18
_diffrn_reflns_number 13514
_diffrn_reflns_theta_full 25.00
_diffrn_reflns_theta_max 28.08
_diffrn_reflns_theta_min 2.05
_exptl_absorpt_coefficient_mu 1.805
_exptl_absorpt_correction_T_max 0.7490
_exptl_absorpt_correction_T_min 0.6512
_exptl_crystal_colour colourless
_exptl_crystal_density_diffrn 1.630
_exptl_crystal_density_method 'not measured'
_exptl_crystal_description block
_exptl_crystal_F_000 936
_exptl_crystal_size_max 0.26
_exptl_crystal_size_mid 0.18
_exptl_crystal_size_min 0.17
_refine_diff_density_max 0.789
_refine_diff_density_min -0.561
_refine_diff_density_rms 0.072
_refine_ls_extinction_method none
_refine_ls_goodness_of_fit_ref 1.000
_refine_ls_hydrogen_treatment mixed
_refine_ls_matrix_type full
_refine_ls_number_parameters 239
_refine_ls_number_reflns 4688
_refine_ls_number_restraints 6
_refine_ls_restrained_S_all 1.000
_refine_ls_R_factor_all 0.0906
_refine_ls_R_factor_gt 0.0430
_refine_ls_shift/su_max 0.000
_refine_ls_shift/su_mean 0.000
_refine_ls_structure_factor_coef Fsqd
_refine_ls_weighting_details 'calc w=1/[\s^2^(Fo^2^)+(0.0422P)^2^+0.0000P] where P=(Fo^2^+2Fc^2^)/3'
_refine_ls_weighting_scheme calc
_refine_ls_wR_factor_gt 0.0857
_refine_ls_wR_factor_ref 0.1000
_reflns_number_gt 2756
_reflns_number_total 4688
_reflns_threshold_expression >2sigma(I)
_cod_data_source_file ol5b01676_si_002.cif
_cod_data_source_block 11
_cod_original_sg_symbol_H-M P2(1)/n
_cod_database_code 1555100

loop_
_symmetry_equiv_pos_as_xyz
'x, y, z'
'-x+1/2, y+1/2, -z+1/2'
'-x, -y, -z'
'x-1/2, -y-1/2, z-1/2'

loop_
_atom_site_label
_atom_site_type_symbol
_atom_site_fract_x
_atom_site_fract_y
_atom_site_fract_z
_atom_site_U_iso_or_equiv
_atom_site_adp_type
_atom_site_occupancy
_atom_site_symmetry_multiplicity
_atom_site_calc_flag
_atom_site_refinement_flags
C1 C 0.5381(3) 0.0203(3) 0.7717(3) 0.0485(8) Uani 1 1 d .
C2 C 0.6333(3) 0.0133(3) 0.8743(3) 0.0471(8) Uani 1 1 d .
C3 C 0.7442(4) -0.0473(3) 0.8956(3) 0.0610(10) Uani 1 1 d .
H3 H 0.7549 -0.0845 0.8423 0.073 Uiso 1 1 calc R
C4 C 0.8347(4) -0.0520(3) 0.9925(4) 0.0727(12) Uani 1 1 d .
H4 H 0.9071 -0.0916 1.0047 0.087 Uiso 1 1 calc R
C5 C 0.8199(4) 0.0015(3) 1.0730(4) 0.0776(14) Uani 1 1 d .
H5 H 0.8827 -0.0024 1.1389 0.093 Uiso 1 1 calc R
C6 C 0.7142(4) 0.0605(3) 1.0578(3) 0.0605(10) Uani 1 1 d .
H6 H 0.7056 0.0952 1.1133 0.073 Uiso 1 1 calc R
C7 C 0.6172(3) 0.0688(2) 0.9564(3) 0.0465(8) Uani 1 1 d .
C8 C 0.5069(3) 0.1312(2) 0.9347(2) 0.0423(8) Uani 1 1 d .
C9 C 0.4545(3) 0.1964(2) 0.9924(2) 0.0446(8) Uani 1 1 d .
C10 C 0.3406(3) 0.2328(3) 0.9231(3) 0.0507(9) Uani 1 1 d .
H10 H 0.2861 0.2763 0.9399 0.061 Uiso 1 1 calc R
C11 C 0.4195(3) 0.1334(3) 0.8322(2) 0.0403(8) Uani 1 1 d .
C12 C 0.4321(3) 0.0794(2) 0.7482(2) 0.0416(8) Uani 1 1 d .
C13 C 0.3342(3) 0.0921(3) 0.6424(2) 0.0445(8) Uani 1 1 d .
C14 C 0.3340(3) 0.1741(3) 0.5841(3) 0.0515(9) Uani 1 1 d .
H14 H 0.3941 0.2234 0.6123 0.062 Uiso 1 1 calc R
C15 C 0.2457(4) 0.1848(3) 0.4834(3) 0.0579(10) Uani 1 1 d .
H15 H 0.2465 0.2404 0.4444 0.069 Uiso 1 1 calc R
C16 C 0.1583(3) 0.1120(4) 0.4438(3) 0.0618(11) Uani 1 1 d .
C17 C 0.1544(4) 0.0307(4) 0.5000(3) 0.0691(12) Uani 1 1 d .
H17 H 0.0931 -0.0176 0.4711 0.083 Uiso 1 1 calc R
C18 C 0.2414(4) 0.0199(3) 0.5999(3) 0.0606(10) Uani 1 1 d .
H18 H 0.2381 -0.0354 0.6387 0.073 Uiso 1 1 calc R
C19 C 0.5029(4) 0.2294(3) 1.1009(3) 0.0528(9) Uani 1 1 d .
C20 C 0.4503(5) 0.3231(4) 1.2265(3) 0.0863(14) Uani 1 1 d .
H20A H 0.5020 0.3816 1.2312 0.104 Uiso 1 1 calc R
H20B H 0.5008 0.2762 1.2777 0.104 Uiso 1 1 calc R
C21 C 0.3320(6) 0.3474(5) 1.2455(4) 0.117(2) Uani 1 1 d .
H21A H 0.3533 0.3758 1.3135 0.176 Uiso 1 1 calc R
H21B H 0.2822 0.2889 1.2414 0.176 Uiso 1 1 calc R
H21C H 0.2827 0.3935 1.1942 0.176 Uiso 1 1 calc R
N1 N 0.3202(3) 0.1961(2) 0.8278(2) 0.0464(8) Uani 1 1 d .
O1 O 0.6086(3) 0.2151(2) 1.16486(19) 0.0725(8) Uani 1 1 d .
O2 O 0.4137(3) 0.2814(2) 1.12315(19) 0.0717(8) Uani 1 1 d .
I1 I 0.56326(3) -0.05887(2) 0.64750(2) 0.07214(14) Uani 1 1 d .
Cl1 Cl 0.04942(11) 0.12285(12) 0.31652(8) 0.1019(5) Uani 1 1 d U
H1N H 0.263(3) 0.210(2) 0.783(3) 0.036(10) Uiso 1 1 d .

loop_
_atom_site_aniso_label
_atom_site_aniso_U_11
_atom_site_aniso_U_22
_atom_site_aniso_U_33
_atom_site_aniso_U_23
_atom_site_aniso_U_13
_atom_site_aniso_U_12
C1 0.050(2) 0.054(2) 0.040(2) 0.0044(17) 0.0138(16) -0.0041(17)
C2 0.0439(19) 0.049(2) 0.045(2) 0.0118(17) 0.0110(16) -0.0018(16)
C3 0.057(2) 0.062(3) 0.059(3) 0.013(2) 0.0147(19) 0.0061(19)
C4 0.055(2) 0.068(3) 0.079(3) 0.016(3) 0.004(2) 0.012(2)
C5 0.062(3) 0.070(3) 0.067(3) 0.022(3) -0.022(2) 0.006(2)
C6 0.063(2) 0.059(2) 0.042(2) 0.0079(18) -0.0042(17) -0.0070(19)
C7 0.0411(18) 0.050(2) 0.0396(19) 0.0124(16) 0.0028(14) -0.0103(15)
C8 0.0390(17) 0.050(2) 0.0310(17) 0.0058(15) 0.0033(14) -0.0108(15)
C9 0.0422(18) 0.055(2) 0.0287(17) 0.0001(16) 0.0027(14) -0.0129(15)
C10 0.051(2) 0.061(2) 0.039(2) -0.0105(17) 0.0132(16) -0.0080(17)
C11 0.0355(17) 0.049(2) 0.0321(18) 0.0035(15) 0.0068(14) -0.0057(14)
C12 0.0421(18) 0.049(2) 0.0304(17) 0.0021(15) 0.0088(14) -0.0059(15)
C13 0.0383(17) 0.059(2) 0.0315(18) -0.0047(16) 0.0067(14) 0.0008(15)
C14 0.052(2) 0.057(2) 0.0350(19) -0.0050(17) 0.0019(16) 0.0024(17)
C15 0.069(2) 0.064(3) 0.033(2) 0.0007(18) 0.0085(18) 0.020(2)
C16 0.047(2) 0.091(3) 0.033(2) -0.019(2) -0.0036(16) 0.022(2)
C17 0.047(2) 0.096(4) 0.056(3) -0.025(2) 0.0076(19) -0.013(2)
C18 0.056(2) 0.074(3) 0.044(2) -0.0064(19) 0.0085(18) -0.013(2)
C19 0.060(2) 0.061(3) 0.036(2) -0.0079(18) 0.0149(19) -0.0179(19)
C20 0.117(4) 0.092(3) 0.044(2) -0.030(2) 0.020(2) -0.014(3)
C21 0.136(5) 0.137(5) 0.081(4) -0.023(3) 0.040(4) 0.044(4)
N1 0.0396(17) 0.061(2) 0.0295(16) -0.0041(14) 0.0009(13) -0.0039(15)
O1 0.0618(16) 0.104(2) 0.0341(15) -0.0126(14) -0.0052(12) -0.0136(15)
O2 0.0782(18) 0.088(2) 0.0402(15) -0.0233(14) 0.0100(13) -0.0025(15)
I1 0.0774(2) 0.0824(2) 0.05640(19) -0.00604(15) 0.02296(14) 0.01628(14)
Cl1 0.0824(8) 0.1475(12) 0.0431(6) -0.0264(7) -0.0196(5) 0.0469(8)

loop_
_atom_type_symbol
_atom_type_description
_atom_type_scat_dispersion_real
_atom_type_scat_dispersion_imag
_atom_type_scat_source
C C 0.0033 0.0016 'International Tables Vol C Tables 4.2.6.8 and 6.1.1.4'
H H 0.0000 0.0000 'International Tables Vol C Tables 4.2.6.8 and 6.1.1.4'
N N 0.0061 0.0033 'International Tables Vol C Tables 4.2.6.8 and 6.1.1.4'
O O 0.0106 0.0060 'International Tables Vol C Tables 4.2.6.8 and 6.1.1.4'
I I -0.4742 1.8119 'International Tables Vol C Tables 4.2.6.8 and 6.1.1.4'
Cl Cl 0.1484 0.1585 'International Tables Vol C Tables 4.2.6.8 and 6.1.1.4'

loop_
_geom_angle_atom_site_label_1
_geom_angle_atom_site_label_2
_geom_angle_atom_site_label_3
_geom_angle
C12 C1 C2 123.1(3)
C12 C1 I1 117.0(2)
C2 C1 I1 119.8(3)
C7 C2 C3 118.9(3)
C7 C2 C1 119.4(3)
C3 C2 C1 121.7(4)
C4 C3 C2 121.2(4)
C4 C3 H3 119.4
C2 C3 H3 119.4
C3 C4 C5 120.3(4)
C3 C4 H4 119.8
C5 C4 H4 119.8
C6 C5 C4 121.3(4)
C6 C5 H5 119.3
C4 C5 H5 119.3
C5 C6 C7 120.2(4)
C5 C6 H6 119.9
C7 C6 H6 119.9
C2 C7 C8 119.0(3)
C2 C7 C6 118.0(3)
C8 C7 C6 123.0(3)
C11 C8 C7 117.4(3)
C11 C8 C9 105.7(3)
C7 C8 C9 136.9(3)
C10 C9 C8 106.8(3)
C10 C9 C19 120.8(3)
C8 C9 C19 132.3(3)
N1 C10 C9 109.9(3)
N1 C10 H10 125.1
C9 C10 H10 125.1
N1 C11 C8 108.5(3)
N1 C11 C12 126.3(3)
C8 C11 C12 125.3(3)
C1 C12 C11 115.8(3)
C1 C12 C13 124.9(3)
C11 C12 C13 119.3(3)
C14 C13 C18 118.6(3)
C14 C13 C12 121.0(3)
C18 C13 C12 120.3(3)
C13 C14 C15 121.4(3)
C13 C14 H14 119.3
C15 C14 H14 119.3
C16 C15 C14 118.4(4)
C16 C15 H15 120.8
C14 C15 H15 120.8
C17 C16 C15 121.8(3)
C17 C16 Cl1 119.2(3)
C15 C16 Cl1 119.0(4)
C16 C17 C18 120.1(4)
C16 C17 H17 119.9
C18 C17 H17 119.9
C17 C18 C13 119.7(4)
C17 C18 H18 120.1
C13 C18 H18 120.1
O1 C19 O2 121.6(3)
O1 C19 C9 127.3(4)
O2 C19 C9 111.0(3)
O2 C20 C21 107.6(4)
O2 C20 H20A 110.2
C21 C20 H20A 110.2
O2 C20 H20B 110.2
C21 C20 H20B 110.2
H20A C20 H20B 108.5
C20 C21 H21A 109.5
C20 C21 H21B 109.5
H21A C21 H21B 109.5
C20 C21 H21C 109.5
H21A C21 H21C 109.5
H21B C21 H21C 109.5
C10 N1 C11 109.1(3)
C10 N1 H1N 122(3)
C11 N1 H1N 129(3)
C19 O2 C20 117.1(3)

loop_
_geom_bond_atom_site_label_1
_geom_bond_atom_site_label_2
_geom_bond_distance
C1 C12 1.365(5)
C1 C2 1.437(5)
C1 I1 2.115(4)
C2 C7 1.419(5)
C2 C3 1.422(5)
C3 C4 1.359(6)
C3 H3 0.9300
C4 C5 1.380(6)
C4 H4 0.9300
C5 C6 1.372(6)
C5 H5 0.9300
C6 C7 1.434(5)
C6 H6 0.9300
C7 C8 1.431(5)
C8 C11 1.402(4)
C8 C9 1.437(5)
C9 C10 1.379(5)
C9 C19 1.466(5)
C10 N1 1.343(4)
C10 H10 0.9300
C11 N1 1.376(4)
C11 C12 1.414(4)
C12 C13 1.488(4)
C13 C14 1.374(5)
C13 C18 1.395(5)
C14 C15 1.393(5)
C14 H14 0.9300
C15 C16 1.359(6)
C15 H15 0.9300
C16 C17 1.359(6)
C16 Cl1 1.748(4)
C17 C18 1.381(5)
C17 H17 0.9300
C18 H18 0.9300
C19 O1 1.208(4)
C19 O2 1.334(4)
C20 O2 1.447(4)
C20 C21 1.459(7)
C20 H20A 0.9700
C20 H20B 0.9700
C21 H21A 0.9600
C21 H21B 0.9600
C21 H21C 0.9600
N1 H1N 0.73(3)

loop_
_geom_torsion_atom_site_label_1
_geom_torsion_atom_site_label_2
_geom_torsion_atom_site_label_3
_geom_torsion_atom_site_label_4
_geom_torsion
C12 C1 C2 C7 1.0(5)
I1 C1 C2 C7 178.3(2)
C12 C1 C2 C3 -178.5(3)
I1 C1 C2 C3 -1.2(5)
C7 C2 C3 C4 -0.7(6)
C1 C2 C3 C4 178.8(4)
C2 C3 C4 C5 0.8(6)
C3 C4 C5 C6 0.1(7)
C4 C5 C6 C7 -1.0(6)
C3 C2 C7 C8 178.9(3)
C1 C2 C7 C8 -0.6(5)
C3 C2 C7 C6 -0.2(5)
C1 C2 C7 C6 -179.8(3)
C5 C6 C7 C2 1.0(5)
C5 C6 C7 C8 -178.0(4)
C2 C7 C8 C11 0.4(4)
C6 C7 C8 C11 179.5(3)
C2 C7 C8 C9 179.1(3)
C6 C7 C8 C9 -1.8(6)
C11 C8 C9 C10 0.4(4)
C7 C8 C9 C10 -178.4(4)
C11 C8 C9 C19 -176.4(3)
C7 C8 C9 C19 4.7(7)
C8 C9 C10 N1 -0.7(4)
C19 C9 C10 N1 176.6(3)
C7 C8 C11 N1 179.1(3)
C9 C8 C11 N1 0.0(3)
C7 C8 C11 C12 -0.5(5)
C9 C8 C11 C12 -179.6(3)
C2 C1 C12 C11 -1.0(5)
I1 C1 C12 C11 -178.4(2)
C2 C1 C12 C13 177.3(3)
I1 C1 C12 C13 -0.1(4)
N1 C11 C12 C1 -178.7(3)
C8 C11 C12 C1 0.8(5)
N1 C11 C12 C13 2.9(5)
C8 C11 C12 C13 -177.6(3)
C1 C12 C13 C14 -102.3(4)
C11 C12 C13 C14 75.9(4)
C1 C12 C13 C18 76.8(5)
C11 C12 C13 C18 -105.0(4)
C18 C13 C14 C15 -1.6(5)
C12 C13 C14 C15 177.5(3)
C13 C14 C15 C16 0.3(5)
C14 C15 C16 C17 0.9(6)
C14 C15 C16 Cl1 -178.4(3)
C15 C16 C17 C18 -0.6(6)
Cl1 C16 C17 C18 178.7(3)
C16 C17 C18 C13 -0.8(6)
C14 C13 C18 C17 1.8(5)
C12 C13 C18 C17 -177.3(3)
C10 C9 C19 O1 -168.1(4)
C8 C9 C19 O1 8.4(6)
C10 C9 C19 O2 10.9(5)
C8 C9 C19 O2 -172.6(3)
C9 C10 N1 C11 0.7(4)
C8 C11 N1 C10 -0.4(4)
C12 C11 N1 C10 179.1(3)
O1 C19 O2 C20 2.0(5)
C9 C19 O2 C20 -177.0(3)
C21 C20 O2 C19 -161.6(4)
